data_1537392
loop_
_publ_author_name
'Hebecker, C.'

_publ_section_title
;
 Zur Kristallstruktur von Wismutpentafluorid
;
_journal_name_full 'Zeitschrift fuer Anorganische und Allgemeine Chemie'
_journal_page_first 111
_journal_page_last 114
_journal_volume 384
_journal_year 1971
_chemical_formula_sum 'Bi F5'
_space_group_IT_number 87
_symmetry_space_group_name_Hall '-I 4'
_symmetry_space_group_name_H-M 'I 4/m'
_cell_angle_alpha 90
_cell_angle_beta 90
_cell_angle_gamma 90
_cell_formula_units_Z 2
_cell_length_a 6.581
_cell_length_b 6.581
_cell_length_c 4.229
_cell_volume 183.156
_citation_journal_id_ASTM ZAACAB
_cod_data_source_file Hebecker_ZAACAB_1971_591.cif
_cod_data_source_block Bi1F5
_cod_original_cell_volume 183.1561
_cod_original_formula_sum 'Bi1 F5'
_cod_database_code 1537392

loop_
_symmetry_equiv_pos_as_xyz
x,y,z
-y,x,z
-x,-y,z
y,-x,z
-x,-y,-z
y,-x,-z
x,y,-z
-y,x,-z
x+1/2,y+1/2,z+1/2
-y+1/2,x+1/2,z+1/2
-x+1/2,-y+1/2,z+1/2
y+1/2,-x+1/2,z+1/2
-x+1/2,-y+1/2,-z+1/2
y+1/2,-x+1/2,-z+1/2
x+1/2,y+1/2,-z+1/2
-y+1/2,x+1/2,-z+1/2

loop_
_atom_site_label
_atom_site_type_symbol
_atom_site_fract_x
_atom_site_fract_y
_atom_site_fract_z
_atom_site_occupancy
_atom_site_U_iso_or_equiv
F2 F-1 0.267 0.109 0 1 0.0
Bi1 Bi+5 0 0 0 1 0.0
F1 F-1 0 0 0.5 1 0.0
